data_2008839
loop_
_publ_author_name
'E. M. Elssfah'
'K. Chinnakali'
'H.-K. Fun'
'I. W. Mathison'
'E. K. Gan'
'M. Zubaid'
'T. W. Sam'
'K. S. Khoo'

_publ_section_title
;
 Substituted clonidine derivatives. II. Ethyl
 3,5-dichloro-4-(1-isobutyrylimidazolidin-2-ylideneamino)benzoate and
 ethyl
 3,5-dichloro-4-(1,3-diisobutyrylimidazolidin-2-ylideneamino)benzoate
;
_journal_issue 8
_journal_name_full 'Acta Crystallographica Section C'
_journal_page_first IUC9900085
_journal_paper_doi 10.1107/S0108270199098996
_journal_volume 55
_journal_year 1999
_chemical_formula_sum 'C16 H19 Cl2 N3 O3'
_chemical_formula_weight 372.24
_chemical_name_systematic
;
2-(4-carboethoxy-2,6-dichlorophenylimino)-1-isobutyrylimidazolidine
;
_space_group_IT_number 14
_symmetry_cell_setting monoclinic
_symmetry_space_group_name_Hall '-P 2yn'
_symmetry_space_group_name_H-M 'P 1 21/n 1'
_audit_creation_method SHELXL-97
_cell_angle_alpha 90.00
_cell_angle_beta 115.943(6)
_cell_angle_gamma 90.00
_cell_formula_units_Z 4
_cell_length_a 13.6707(10)
_cell_length_b 10.4841(10)
_cell_length_c 13.9479(12)
_cell_measurement_reflns_used 44
_cell_measurement_temperature 293(2)
_cell_measurement_theta_max 12.551
_cell_measurement_theta_min 5.271
_cell_volume 1797.6(3)
_computing_cell_refinement XSCANS
_computing_data_collection 'XSCANS (Siemens, 1994)'
_computing_data_reduction XSCANS
_computing_molecular_graphics SHELXTL
_computing_publication_material 'SHELXTL (Sheldrick, 1997) and PARST (Nardelli, 1995)'
_computing_structure_refinement SHELXTL
_computing_structure_solution 'SHELXTL (Sheldrick, 1997)'
_diffrn_ambient_temperature 293(2)
_diffrn_measurement_device 'Siemens P4'
_diffrn_measurement_method \q/2\q
_diffrn_radiation_monochromator graphite
_diffrn_radiation_source 'fine-focus sealed tube'
_diffrn_radiation_type MoK\a
_diffrn_radiation_wavelength 0.71073
_diffrn_reflns_av_R_equivalents 0.022
_diffrn_reflns_av_sigmaI/netI 0.040
_diffrn_reflns_limit_h_max 15
_diffrn_reflns_limit_h_min -15
_diffrn_reflns_limit_k_max 13
_diffrn_reflns_limit_k_min 0
_diffrn_reflns_limit_l_max 18
_diffrn_reflns_limit_l_min 0
_diffrn_reflns_number 5095
_diffrn_reflns_theta_max 27.50
_diffrn_reflns_theta_min 2.53
_diffrn_standards_decay_% <3
_diffrn_standards_interval_count 97
_diffrn_standards_number 3
_exptl_absorpt_coefficient_mu 0.380
_exptl_absorpt_correction_T_max 0.90
_exptl_absorpt_correction_T_min 0.82
_exptl_absorpt_correction_type 'empirical using XSCANS (Siemens, 1994)'
_exptl_crystal_colour colourless
_exptl_crystal_density_diffrn 1.375
_exptl_crystal_density_method 'not measured'
_exptl_crystal_description parallepiped
_exptl_crystal_F_000 776
_exptl_crystal_size_max 0.60
_exptl_crystal_size_mid 0.40
_exptl_crystal_size_min 0.32
_refine_diff_density_max 0.21
_refine_diff_density_min -0.29
_refine_ls_extinction_method none
_refine_ls_goodness_of_fit_ref 0.95
_refine_ls_hydrogen_treatment constr
_refine_ls_matrix_type full
_refine_ls_number_parameters 260
_refine_ls_number_reflns 4093
_refine_ls_number_restraints 0
_refine_ls_restrained_S_all 0.95
_refine_ls_R_factor_all 0.059
_refine_ls_R_factor_gt 0.039
_refine_ls_shift/su_max 0.001
_refine_ls_shift/su_mean 0.000
_refine_ls_structure_factor_coef Fsqd
_refine_ls_weighting_details 'w = 1/[\s^2^(Fo^2^)+(0.0646P)^2^] where P = (Fo^2^+2Fc^2^)/3'
_refine_ls_weighting_scheme calc
_refine_ls_wR_factor_ref 0.110
_reflns_number_gt 2842
_reflns_number_total 4093
_reflns_threshold_expression >2sigma(I)
_cod_data_source_file qb0092.cif
_cod_data_source_block I
_cod_depositor_comments
;
The following automatic conversions were performed:

'_refine_ls_weighting_scheme' value 'calc w =
1/[\s^2^(Fo^2^)+(0.0646P)^2^] where P = (Fo^2^+2Fc^2^)/3' was changed
to 'calc'. New tag '_refine_ls_weighting_details' was created. The
value of the new tag was set to 'w = 1/[\s^2^(Fo^2^)+(0.0646P)^2^]
where P = (Fo^2^+2Fc^2^)/3'.

Automatic conversion script
Id: cif_fix_values 3143 2015-03-26 13:38:13Z robertas 
;
_cod_original_sg_symbol_H-M 'P 21/n'
_cod_database_code 2008839

loop_
_symmetry_equiv_pos_as_xyz
'x, y, z'
'x+1/2, -y+1/2, z+1/2'
'-x, -y, -z'
'-x+1/2, y+1/2, -z+1/2'

loop_
_atom_site_label
_atom_site_fract_x
_atom_site_fract_y
_atom_site_fract_z
_atom_site_U_iso_or_equiv
_atom_site_adp_type
_atom_site_calc_flag
_atom_site_refinement_flags
_atom_site_occupancy
_atom_site_disorder_assembly
_atom_site_disorder_group
_atom_site_type_symbol
Cl1 0.57899(4) 0.75780(5) 0.14267(4) 0.05864(16) Uani d . 1 . . Cl
Cl2 0.33308(4) 1.08679(6) 0.24195(3) 0.06105(17) Uani d . 1 . . Cl
O1 0.74299(10) 0.80060(13) 0.60017(9) 0.0509(3) Uani d . 1 . . O
O2 0.27206(12) 0.94372(14) -0.22036(10) 0.0592(4) Uani d . 1 . . O
O3 0.17930(11) 1.08271(13) -0.16873(9) 0.0511(3) Uani d . 1 . . O
N1 0.52145(12) 0.91326(14) 0.29179(10) 0.0471(4) Uani d . 1 . . N
N2 0.44445(13) 0.71847(16) 0.31030(13) 0.0517(4) Uani d . 1 . . N
N3 0.59200(11) 0.78862(14) 0.44809(10) 0.0405(3) Uani d . 1 . . N
C1 0.45151(13) 0.92568(16) 0.18316(12) 0.0391(4) Uani d . 1 . . C
C2 0.47113(14) 0.86446(16) 0.10417(13) 0.0415(4) Uani d . 1 . . C
C3 0.40803(15) 0.88699(17) -0.00300(13) 0.0430(4) Uani d . 1 . . C
C4 0.32291(13) 0.97260(16) -0.03470(12) 0.0390(4) Uani d . 1 . . C
C5 0.30096(14) 1.03534(18) 0.04108(12) 0.0406(4) Uani d . 1 . . C
C6 0.36429(14) 1.01054(17) 0.14833(12) 0.0406(4) Uani d . 1 . . C
C7 0.51702(13) 0.81412(16) 0.34190(12) 0.0381(4) Uani d . 1 . . C
C8 0.4692(2) 0.6184(3) 0.38767(19) 0.0708(7) Uani d . 1 . . C
C9 0.55923(17) 0.6732(2) 0.48618(15) 0.0509(5) Uani d . 1 . . C
C10 0.68837(13) 0.84877(17) 0.51308(11) 0.0382(4) Uani d . 1 . . C
C11 0.72041(16) 0.96961(19) 0.47722(14) 0.0506(5) Uani d . 1 . . C
C12 0.6614(3) 1.0809(2) 0.4987(2) 0.0821(8) Uani d . 1 . . C
H12A 0.5843 1.0683 0.4605 0.123 Uiso calc R 1 . . H
H12B 0.6813 1.1588 0.4755 0.123 Uiso calc R 1 . . H
H12C 0.6815 1.0859 0.5737 0.123 Uiso calc R 1 . . H
C13 0.84432(19) 0.9849(3) 0.53241(19) 0.0874(9) Uani d . 1 . . C
H13A 0.8776 0.9128 0.5161 0.131 Uiso calc R 1 . . H
H13B 0.8686 0.9900 0.6081 0.131 Uiso calc R 1 . . H
H13C 0.8643 1.0614 0.5076 0.131 Uiso calc R 1 . . H
C14 0.25691(14) 0.99600(17) -0.15102(12) 0.0425(4) Uani d . 1 . . C
C15 0.11407(18) 1.1198(2) -0.27931(14) 0.0566(5) Uani d . 1 . . C
C16 0.03463(18) 1.2152(2) -0.27872(17) 0.0653(6) Uani d . 1 . . C
H16A -0.0118 1.2405 -0.3506 0.098 Uiso calc R 1 . . H
H16B 0.0727 1.2884 -0.2383 0.098 Uiso calc R 1 . . H
H16C -0.0085 1.1786 -0.2469 0.098 Uiso calc R 1 . . H
H1N2 0.3907(17) 0.7174(19) 0.2510(17) 0.052(6) Uiso d . 1 . . H
H3 0.4242(18) 0.846(2) -0.0538(17) 0.066(6) Uiso d . 1 . . H
H5 0.2471(17) 1.0961(19) 0.0236(15) 0.051(6) Uiso d . 1 . . H
H8A 0.405(2) 0.603(2) 0.399(2) 0.085(8) Uiso d . 1 . . H
H8B 0.479(3) 0.538(4) 0.360(2) 0.131(13) Uiso d . 1 . . H
H9A 0.6219(18) 0.616(2) 0.5193(16) 0.063(6) Uiso d . 1 . . H
H9B 0.5345(18) 0.699(2) 0.5408(18) 0.067(6) Uiso d . 1 . . H
H11 0.7012(17) 0.965(2) 0.4045(16) 0.057(6) Uiso d . 1 . . H
H15A 0.081(2) 1.045(2) -0.3195(19) 0.080(8) Uiso d . 1 . . H
H15B 0.170(2) 1.153(2) -0.3055(18) 0.081(7) Uiso d . 1 . . H

loop_
_atom_site_aniso_label
_atom_site_aniso_U_11
_atom_site_aniso_U_22
_atom_site_aniso_U_33
_atom_site_aniso_U_12
_atom_site_aniso_U_13
_atom_site_aniso_U_23
Cl1 0.0483(3) 0.0511(3) 0.0621(3) 0.0132(2) 0.0108(2) 0.0074(2)
Cl2 0.0554(3) 0.0879(4) 0.0380(2) 0.0081(3) 0.0187(2) -0.0022(2)
O1 0.0449(7) 0.0616(8) 0.0317(5) 0.0075(6) 0.0033(5) 0.0063(6)
O2 0.0659(9) 0.0658(9) 0.0361(6) 0.0098(7) 0.0134(6) -0.0020(6)
O3 0.0470(7) 0.0650(8) 0.0313(6) 0.0124(6) 0.0078(5) 0.0087(6)
N1 0.0433(8) 0.0474(8) 0.0319(6) -0.0076(7) -0.0008(6) 0.0089(6)
N2 0.0424(8) 0.0530(9) 0.0424(8) -0.0143(7) 0.0024(7) 0.0099(7)
N3 0.0358(7) 0.0431(8) 0.0334(6) -0.0006(6) 0.0069(6) 0.0103(6)
C1 0.0353(8) 0.0387(9) 0.0318(7) -0.0089(7) 0.0042(6) 0.0054(6)
C2 0.0362(8) 0.0351(8) 0.0428(8) 0.0007(7) 0.0076(7) 0.0077(7)
C3 0.0441(10) 0.0428(10) 0.0367(8) -0.0013(8) 0.0126(7) -0.0007(7)
C4 0.0381(9) 0.0412(9) 0.0315(7) -0.0025(7) 0.0095(6) 0.0051(7)
C5 0.0345(8) 0.0458(9) 0.0346(7) 0.0027(8) 0.0088(7) 0.0074(7)
C6 0.0377(8) 0.0477(10) 0.0321(7) -0.0056(8) 0.0113(6) 0.0026(7)
C7 0.0316(8) 0.0424(9) 0.0322(7) 0.0009(7) 0.0066(6) 0.0039(7)
C8 0.0645(15) 0.0643(15) 0.0604(12) -0.0214(12) 0.0059(11) 0.0216(11)
C9 0.0461(11) 0.0512(11) 0.0477(10) 0.0025(9) 0.0133(8) 0.0180(9)
C10 0.0335(8) 0.0463(9) 0.0286(7) 0.0050(7) 0.0078(6) -0.0017(7)
C11 0.0467(10) 0.0554(11) 0.0349(8) -0.0105(9) 0.0041(7) 0.0003(8)
C12 0.116(2) 0.0480(12) 0.0674(14) 0.0001(14) 0.0262(14) -0.0023(11)
C13 0.0553(14) 0.108(2) 0.0699(14) -0.0328(14) 0.0002(11) 0.0124(14)
C14 0.0420(9) 0.0457(10) 0.0323(8) -0.0029(8) 0.0092(7) 0.0028(7)
C15 0.0539(12) 0.0678(14) 0.0321(8) 0.0085(11) 0.0039(8) 0.0107(9)
C16 0.0609(13) 0.0647(13) 0.0527(11) 0.0122(11) 0.0087(10) 0.0104(10)

loop_
_atom_type_symbol
_atom_type_description
_atom_type_scat_dispersion_real
_atom_type_scat_dispersion_imag
_atom_type_scat_source
C C 0.0033 0.0016 'International Tables Vol C Tables 4.2.6.8 and 6.1.1.4'
H H 0.0000 0.0000 'International Tables Vol C Tables 4.2.6.8 and 6.1.1.4'
N N 0.0061 0.0033 'International Tables Vol C Tables 4.2.6.8 and 6.1.1.4'
O O 0.0106 0.0060 'International Tables Vol C Tables 4.2.6.8 and 6.1.1.4'
Cl Cl 0.1484 0.1585 'International Tables Vol C Tables 4.2.6.8 and 6.1.1.4'

loop_
_geom_angle_atom_site_label_1
_geom_angle_atom_site_label_2
_geom_angle_atom_site_label_3
_geom_angle
C14 O3 C15 116.52(14)
C7 N1 C1 119.86(14)
C7 N2 C8 113.70(16)
C10 N3 C7 130.45(14)
C10 N3 C9 119.54(13)
C7 N3 C9 109.86(14)
C6 C1 C2 116.61(14)
C6 C1 N1 120.79(16)
C2 C1 N1 122.30(16)
C3 C2 C1 122.01(16)
C3 C2 Cl1 119.23(14)
C1 C2 Cl1 118.75(12)
C4 C3 C2 119.86(17)
C3 C4 C5 119.88(14)
C3 C4 C14 118.64(15)
C5 C4 C14 121.47(15)
C4 C5 C6 119.54(16)
C5 C6 C1 122.08(16)
C5 C6 Cl2 118.83(14)
C1 C6 Cl2 119.08(12)
N1 C7 N2 129.63(15)
N1 C7 N3 123.10(15)
N2 C7 N3 107.25(14)
N2 C8 C9 103.73(17)
N3 C9 C8 104.02(15)
O1 C10 N3 117.11(16)
O1 C10 C11 122.76(15)
N3 C10 C11 120.10(13)
C10 C11 C12 109.02(18)
C10 C11 C13 109.97(17)
C12 C11 C13 112.7(2)
O2 C14 O3 124.22(15)
O2 C14 C4 124.27(17)
O3 C14 C4 111.51(15)
O3 C15 C16 106.60(17)

loop_
_geom_bond_atom_site_label_1
_geom_bond_atom_site_label_2
_geom_bond_site_symmetry_2
_geom_bond_distance
_geom_bond_publ_flag
Cl1 C2 . 1.7379(18) ?
Cl2 C6 . 1.7360(18) ?
O1 C10 . 1.222(2) yes
O2 C14 . 1.206(2) yes
O3 C14 . 1.336(2) yes
O3 C15 . 1.457(2) yes
N1 C7 . 1.269(2) yes
N1 C1 . 1.400(2) yes
N2 C7 . 1.342(2) yes
N2 C8 . 1.436(3) yes
N3 C10 . 1.382(2) yes
N3 C7 . 1.410(2) yes
N3 C9 . 1.468(2) yes
C1 C6 . 1.394(2) ?
C1 C2 . 1.399(3) ?
C2 C3 . 1.381(2) ?
C3 C4 . 1.380(3) ?
C4 C5 . 1.385(2) ?
C4 C14 . 1.492(2) ?
C5 C6 . 1.386(2) ?
C8 C9 . 1.501(3) ?
C10 C11 . 1.496(3) ?
C11 C12 . 1.521(3) ?
C11 C13 . 1.532(3) ?
C15 C16 . 1.479(3) ?

loop_
_geom_hbond_atom_site_label_D
_geom_hbond_atom_site_label_H
_geom_hbond_atom_site_label_A
_geom_hbond_site_symmetry_A
_geom_hbond_distance_DH
_geom_hbond_distance_HA
_geom_hbond_distance_DA
_geom_hbond_angle_DHA
_geom_hbond_publ_flag
N2 H1N2 O1 2_464 0.83(2) 2.20(2) 3.025(2) 175(2) yes

loop_
_geom_torsion_atom_site_label_1
_geom_torsion_atom_site_label_2
_geom_torsion_atom_site_label_3
_geom_torsion_atom_site_label_4
_geom_torsion
C7 N1 C1 C6 107.2(2)
C7 N1 C1 C2 -79.3(2)
C6 C1 C2 C3 0.3(3)
N1 C1 C2 C3 -173.40(16)
C6 C1 C2 Cl1 179.85(13)
N1 C1 C2 Cl1 6.1(2)
C1 C2 C3 C4 0.3(3)
Cl1 C2 C3 C4 -179.23(14)
C2 C3 C4 C5 -0.1(3)
C2 C3 C4 C14 179.36(16)
C3 C4 C5 C6 -0.6(3)
C14 C4 C5 C6 179.91(16)
C4 C5 C6 C1 1.3(3)
C4 C5 C6 Cl2 -178.20(13)
C2 C1 C6 C5 -1.1(3)
N1 C1 C6 C5 172.73(16)
C2 C1 C6 Cl2 178.35(13)
N1 C1 C6 Cl2 -7.8(2)
C1 N1 C7 N2 -8.7(3)
C1 N1 C7 N3 173.17(17)
C8 N2 C7 N1 177.0(2)
C8 N2 C7 N3 -4.7(3)
C10 N3 C7 N1 -9.6(3)
C9 N3 C7 N1 174.88(18)
C10 N3 C7 N2 171.89(17)
C9 N3 C7 N2 -3.6(2)
C7 N2 C8 C9 10.6(3)
C10 N3 C9 C8 -166.33(19)
C7 N3 C9 C8 9.7(2)
N2 C8 C9 N3 -11.6(3)
C7 N3 C10 O1 -174.19(17)
C9 N3 C10 O1 0.9(2)
C7 N3 C10 C11 7.5(3)
C9 N3 C10 C11 -177.34(17)
O1 C10 C11 C12 -96.6(2)
N3 C10 C11 C12 81.6(2)
O1 C10 C11 C13 27.4(3)
N3 C10 C11 C13 -154.38(19)
C15 O3 C14 O2 -3.6(3)
C15 O3 C14 C4 176.04(16)
C3 C4 C14 O2 0.9(3)
C5 C4 C14 O2 -179.65(18)
C3 C4 C14 O3 -178.77(16)
C5 C4 C14 O3 0.7(2)
C14 O3 C15 C16 179.89(17)

loop_
_cod_related_entry_id
_cod_related_entry_database
_cod_related_entry_code
1 ChemSpider 21136216
